data_2218971
loop_
_publ_author_name
'Dai, Wei'
'Fu, Da-Wei'

_publ_section_title
;
 2-{4-[5-(3-Pyridyl)-2<i>H</i>-tetrazol-2-ylmethyl]phenyl}benzonitrile
;
_journal_coeditor_code DN2354
_journal_issue 8
_journal_name_full 'Acta Crystallographica Section E'
_journal_page_first o1444
_journal_paper_doi 10.1107/S1600536808017959
_journal_volume 64
_journal_year 2008
_chemical_formula_iupac 'C20 H14 N6'
_chemical_formula_moiety 'C20 H14 N6'
_chemical_formula_sum 'C20 H14 N6'
_chemical_formula_weight 338.37
_chemical_name_systematic
;
2-{4-[5-(3-pyridyl)-2<i>H</i>-tetrazol-2-ylmethyl]phenyl}benzonitrile
;
_space_group_IT_number 2
_symmetry_cell_setting triclinic
_symmetry_space_group_name_Hall '-P 1'
_symmetry_space_group_name_H-M 'P -1'
_atom_sites_solution_hydrogens geom
_atom_sites_solution_primary direct
_atom_sites_solution_secondary difmap
_audit_creation_method SHELXL-97
_cell_angle_alpha 77.24(2)
_cell_angle_beta 69.08(2)
_cell_angle_gamma 83.52(3)
_cell_formula_units_Z 4
_cell_length_a 10.2096(9)
_cell_length_b 13.3071(16)
_cell_length_c 13.709(2)
_cell_measurement_reflns_used 3792
_cell_measurement_temperature 293(2)
_cell_measurement_theta_max 27.4659
_cell_measurement_theta_min 3.4242
_cell_volume 1695.6(4)
_computing_cell_refinement 'CrystalClear (Rigaku, 2005)'
_computing_data_collection 'CrystalClear (Rigaku, 2005)'
_computing_data_reduction 'CrystalClear (Rigaku, 2005)'
_computing_molecular_graphics 'SHELXTL (Sheldrick, 2008)'
_computing_publication_material 'SHELXTL (Sheldrick, 2008)'
_computing_structure_refinement 'SHELXL97 (Sheldrick, 2008)'
_computing_structure_solution 'SHELXS97 (Sheldrick, 2008)'
_diffrn_ambient_temperature 293(2)
_diffrn_detector_area_resol_mean 13.6612
_diffrn_measured_fraction_theta_full 0.987
_diffrn_measured_fraction_theta_max 0.987
_diffrn_measurement_device_type 'Rigaku Mercury2 (2x2 bin mode)'
_diffrn_measurement_method \w
_diffrn_radiation_monochromator graphite
_diffrn_radiation_source 'fine-focus sealed tube'
_diffrn_radiation_type MoK\a
_diffrn_radiation_wavelength 0.71073
_diffrn_reflns_av_R_equivalents 0.0600
_diffrn_reflns_av_sigmaI/netI 0.0951
_diffrn_reflns_limit_h_max 13
_diffrn_reflns_limit_h_min -13
_diffrn_reflns_limit_k_max 17
_diffrn_reflns_limit_k_min -17
_diffrn_reflns_limit_l_max 18
_diffrn_reflns_limit_l_min -17
_diffrn_reflns_number 18012
_diffrn_reflns_theta_full 27.90
_diffrn_reflns_theta_max 27.90
_diffrn_reflns_theta_min 2.46
_exptl_absorpt_coefficient_mu 0.084
_exptl_absorpt_correction_T_max 0.969
_exptl_absorpt_correction_T_min 0.958
_exptl_absorpt_correction_type multi-scan
_exptl_absorpt_process_details '(CrystalClear; Rigaku, 2005)'
_exptl_crystal_colour Colourless
_exptl_crystal_density_diffrn 1.325
_exptl_crystal_density_method 'not measured'
_exptl_crystal_description block
_exptl_crystal_F_000 704
_exptl_crystal_size_max 0.4
_exptl_crystal_size_mid 0.35
_exptl_crystal_size_min 0.35
_refine_diff_density_max 0.215
_refine_diff_density_min -0.211
_refine_ls_extinction_method none
_refine_ls_goodness_of_fit_ref 1.023
_refine_ls_hydrogen_treatment constr
_refine_ls_matrix_type full
_refine_ls_number_parameters 469
_refine_ls_number_reflns 8011
_refine_ls_number_restraints 0
_refine_ls_restrained_S_all 1.023
_refine_ls_R_factor_all 0.1654
_refine_ls_R_factor_gt 0.0787
_refine_ls_shift/su_max 0.033
_refine_ls_shift/su_mean 0.009
_refine_ls_structure_factor_coef Fsqd
_refine_ls_weighting_details 'calc w=1/[\s^2^(Fo^2^)+(0.1033P)^2^+0.086P] where P=(Fo^2^+2Fc^2^)/3'
_refine_ls_weighting_scheme calc
_refine_ls_wR_factor_gt 0.1831
_refine_ls_wR_factor_ref 0.2387
_reflns_number_gt 3834
_reflns_number_total 8011
_reflns_threshold_expression I>2\s(I)
_cod_data_source_file dn2354.cif
_cod_data_source_block I
_cod_database_code 2218971
_cod_database_fobs_code 2218971

loop_
_symmetry_equiv_pos_as_xyz
'x, y, z'
'-x, -y, -z'

loop_
_atom_site_type_symbol
_atom_site_label
_atom_site_fract_x
_atom_site_fract_y
_atom_site_fract_z
_atom_site_U_iso_or_equiv
_atom_site_adp_type
_atom_site_calc_flag
_atom_site_refinement_flags
_atom_site_occupancy
C C1 0.2892(3) 0.4722(3) -0.0251(3) 0.0493(8) Uani d . 1
C C2 0.1973(3) 0.5487(2) -0.0616(3) 0.0468(8) Uani d . 1
C C3 0.1710(4) 0.5407(3) -0.1523(3) 0.0607(9) Uani d . 1
H H3 0.2188 0.4901 -0.1906 0.073 Uiso calc R 1
C C4 0.0765(4) 0.6058(3) -0.1859(3) 0.0666(10) Uani d . 1
H H4 0.0610 0.6006 -0.2474 0.080 Uiso calc R 1
C C5 0.0034(4) 0.6799(3) -0.1279(3) 0.0651(10) Uani d . 1
H H5 -0.0644 0.7228 -0.1487 0.078 Uiso calc R 1
C C6 0.0313(4) 0.6901(3) -0.0390(3) 0.0573(9) Uani d . 1
H H6 -0.0172 0.7410 -0.0015 0.069 Uiso calc R 1
C C7 0.1297(3) 0.6266(2) -0.0042(3) 0.0452(8) Uani d . 1
C C8 0.1637(3) 0.6414(2) 0.0893(3) 0.0454(8) Uani d . 1
C C9 0.3033(3) 0.6420(2) 0.0825(3) 0.0457(8) Uani d . 1
H H9 0.3748 0.6343 0.0193 0.055 Uiso calc R 1
C C10 0.3369(3) 0.6542(2) 0.1689(3) 0.0487(8) Uani d . 1
H H10 0.4306 0.6538 0.1627 0.058 Uiso calc R 1
C C11 0.2337(3) 0.6667(2) 0.2634(3) 0.0461(8) Uani d . 1
C C12 0.0941(4) 0.6678(3) 0.2696(3) 0.0547(9) Uani d . 1
H H12 0.0227 0.6776 0.3321 0.066 Uiso calc R 1
C C13 0.0601(3) 0.6544(3) 0.1838(3) 0.0522(8) Uani d . 1
H H13 -0.0337 0.6542 0.1901 0.063 Uiso calc R 1
C C14 0.2711(4) 0.6775(3) 0.3571(3) 0.0555(9) Uani d . 1
H H14A 0.3618 0.7085 0.3311 0.067 Uiso calc R 1
H H14B 0.2025 0.7239 0.3963 0.067 Uiso calc R 1
C C15 0.3401(4) 0.4363(3) 0.4950(3) 0.0514(8) Uani d . 1
C C16 0.4180(4) 0.3383(3) 0.5131(3) 0.0513(8) Uani d . 1
C C17 0.5540(4) 0.3219(3) 0.4464(3) 0.0570(9) Uani d . 1
H H17 0.5950 0.3757 0.3910 0.068 Uiso calc R 1
C C18 0.5658(5) 0.1567(3) 0.5374(4) 0.0750(12) Uani d . 1
H H18 0.6152 0.0940 0.5452 0.090 Uiso calc R 1
C C19 0.4333(5) 0.1661(3) 0.6073(3) 0.0731(11) Uani d . 1
H H19 0.3941 0.1112 0.6619 0.088 Uiso calc R 1
C C20 0.3579(4) 0.2580(3) 0.5961(3) 0.0635(10) Uani d . 1
H H20 0.2678 0.2662 0.6438 0.076 Uiso calc R 1
C C21 0.6865(4) 0.8056(3) 0.0890(3) 0.0586(9) Uani d . 1
C C22 0.6915(3) 0.8914(3) 0.0020(3) 0.0507(8) Uani d . 1
C C23 0.6572(4) 0.8719(3) -0.0823(3) 0.0639(10) Uani d . 1
H H23 0.6367 0.8058 -0.0831 0.077 Uiso calc R 1
C C24 0.6545(4) 0.9530(3) -0.1641(3) 0.0659(10) Uani d . 1
H H24 0.6351 0.9412 -0.2218 0.079 Uiso calc R 1
C C25 0.6802(4) 1.0505(3) -0.1611(3) 0.0653(10) Uani d . 1
H H25 0.6748 1.1047 -0.2156 0.078 Uiso calc R 1
C C26 0.7141(4) 1.0698(3) -0.0781(3) 0.0577(9) Uani d . 1
H H26 0.7322 1.1366 -0.0778 0.069 Uiso calc R 1
C C27 0.7215(3) 0.9901(3) 0.0050(3) 0.0465(8) Uani d . 1
C C28 0.7665(3) 1.0123(2) 0.0908(2) 0.0457(8) Uani d . 1
C C29 0.7080(3) 1.0970(3) 0.1394(3) 0.0510(8) Uani d . 1
H H29 0.6391 1.1393 0.1195 0.061 Uiso calc R 1
C C30 0.7528(3) 1.1180(2) 0.2172(3) 0.0477(8) Uani d . 1
H H30 0.7115 1.1732 0.2503 0.057 Uiso calc R 1
C C31 0.8579(3) 1.0579(2) 0.2462(3) 0.0478(8) Uani d . 1
C C32 0.9173(4) 0.9740(3) 0.1969(3) 0.0523(8) Uani d . 1
H H32 0.9882 0.9330 0.2153 0.063 Uiso calc R 1
C C33 0.8711(4) 0.9519(3) 0.1210(3) 0.0534(9) Uani d . 1
H H33 0.9107 0.8954 0.0895 0.064 Uiso calc R 1
C C34 0.9099(4) 1.0827(2) 0.3284(3) 0.0540(9) Uani d . 1
H H34A 1.0023 1.1112 0.2935 0.065 Uiso calc R 1
H H34B 0.8469 1.1337 0.3643 0.065 Uiso calc R 1
C C35 0.8588(4) 0.8580(2) 0.5220(3) 0.0466(8) Uani d . 1
C C36 0.7784(4) 0.7789(2) 0.6086(2) 0.0457(8) Uani d . 1
C C37 0.8411(4) 0.6860(3) 0.6409(3) 0.0571(9) Uani d . 1
H H37 0.9364 0.6726 0.6083 0.068 Uiso calc R 1
C C38 0.7600(4) 0.6138(3) 0.7220(3) 0.0641(10) Uani d . 1
H H38 0.8000 0.5512 0.7459 0.077 Uiso calc R 1
C C39 0.6189(4) 0.6359(3) 0.7673(3) 0.0646(10) Uani d . 1
H H39 0.5646 0.5857 0.8204 0.078 Uiso calc R 1
C C40 0.6352(4) 0.7937(3) 0.6600(3) 0.0538(9) Uani d . 1
H H40 0.5927 0.8555 0.6373 0.065 Uiso calc R 1
N N1 0.3591(3) 0.4065(3) 0.0031(3) 0.0677(9) Uani d . 1
N N2 0.3825(3) 0.5112(2) 0.4104(2) 0.0522(7) Uani d . 1
N N3 0.2766(3) 0.5798(2) 0.4296(2) 0.0531(7) Uani d . 1
N N4 0.1736(3) 0.5504(3) 0.5198(3) 0.0775(10) Uani d . 1
N N5 0.2121(3) 0.4598(3) 0.5637(3) 0.0717(9) Uani d . 1
N N6 0.6296(4) 0.2346(3) 0.4563(3) 0.0729(9) Uani d . 1
N N7 0.6834(4) 0.7392(3) 0.1563(3) 0.0806(10) Uani d . 1
N N8 0.8039(3) 0.9433(2) 0.4788(2) 0.0511(7) Uani d . 1
N N9 0.9167(3) 0.9889(2) 0.4062(2) 0.0499(7) Uani d . 1
N N10 1.0358(3) 0.9351(2) 0.4026(2) 0.0596(8) Uani d . 1
N N11 1.0016(3) 0.8513(2) 0.4766(2) 0.0554(7) Uani d . 1
N N12 0.5550(3) 0.7260(2) 0.7389(2) 0.0621(8) Uani d . 1

loop_
_atom_site_aniso_label
_atom_site_aniso_U_11
_atom_site_aniso_U_22
_atom_site_aniso_U_33
_atom_site_aniso_U_12
_atom_site_aniso_U_13
_atom_site_aniso_U_23
C1 0.0432(18) 0.058(2) 0.052(2) -0.0010(16) -0.0159(17) -0.0213(17)
C2 0.0494(19) 0.0420(17) 0.049(2) -0.0119(15) -0.0147(16) -0.0065(14)
C3 0.060(2) 0.072(2) 0.054(2) -0.0023(19) -0.0214(19) -0.0159(18)
C4 0.075(3) 0.071(3) 0.062(2) -0.016(2) -0.034(2) -0.004(2)
C5 0.063(2) 0.063(2) 0.073(3) -0.014(2) -0.037(2) 0.011(2)
C6 0.057(2) 0.048(2) 0.069(2) -0.0036(17) -0.026(2) -0.0077(17)
C7 0.0377(17) 0.0425(17) 0.054(2) -0.0041(14) -0.0156(16) -0.0054(15)
C8 0.0473(18) 0.0410(17) 0.050(2) 0.0017(14) -0.0193(16) -0.0112(14)
C9 0.0398(17) 0.0434(18) 0.051(2) -0.0025(14) -0.0103(15) -0.0126(15)
C10 0.0397(17) 0.0470(18) 0.059(2) -0.0007(14) -0.0155(17) -0.0130(16)
C11 0.0501(19) 0.0379(17) 0.051(2) -0.0005(15) -0.0190(17) -0.0081(14)
C12 0.048(2) 0.061(2) 0.052(2) 0.0051(17) -0.0118(17) -0.0169(17)
C13 0.0389(18) 0.058(2) 0.062(2) 0.0042(15) -0.0169(17) -0.0194(17)
C14 0.065(2) 0.0469(19) 0.058(2) 0.0020(17) -0.0252(19) -0.0119(16)
C15 0.052(2) 0.059(2) 0.046(2) -0.0031(17) -0.0192(17) -0.0123(16)
C16 0.054(2) 0.058(2) 0.049(2) 0.0033(17) -0.0238(18) -0.0173(16)
C17 0.056(2) 0.056(2) 0.064(2) -0.0023(18) -0.023(2) -0.0172(18)
C18 0.086(3) 0.061(3) 0.082(3) 0.010(2) -0.034(3) -0.019(2)
C19 0.089(3) 0.057(2) 0.070(3) 0.001(2) -0.029(3) -0.005(2)
C20 0.067(2) 0.060(2) 0.059(2) -0.0051(19) -0.016(2) -0.0085(18)
C21 0.068(2) 0.049(2) 0.064(2) -0.0112(19) -0.025(2) -0.0147(19)
C22 0.0447(19) 0.056(2) 0.052(2) 0.0004(16) -0.0148(16) -0.0159(16)
C23 0.067(2) 0.065(2) 0.069(3) -0.009(2) -0.025(2) -0.027(2)
C24 0.070(3) 0.078(3) 0.061(2) 0.002(2) -0.031(2) -0.023(2)
C25 0.075(3) 0.068(3) 0.059(2) 0.002(2) -0.032(2) -0.0097(19)
C26 0.064(2) 0.053(2) 0.060(2) 0.0039(18) -0.027(2) -0.0118(17)
C27 0.0409(17) 0.054(2) 0.048(2) -0.0014(15) -0.0146(16) -0.0164(15)
C28 0.0450(18) 0.0449(18) 0.0462(19) -0.0030(15) -0.0126(16) -0.0112(14)
C29 0.0481(19) 0.052(2) 0.055(2) 0.0070(16) -0.0214(17) -0.0124(16)
C30 0.055(2) 0.0371(17) 0.051(2) -0.0034(15) -0.0159(17) -0.0136(14)
C31 0.0505(19) 0.0456(18) 0.0461(19) -0.0065(15) -0.0158(16) -0.0051(15)
C32 0.051(2) 0.0496(19) 0.061(2) 0.0011(16) -0.0245(18) -0.0132(16)
C33 0.053(2) 0.050(2) 0.062(2) 0.0094(16) -0.0221(18) -0.0230(17)
C34 0.068(2) 0.0457(19) 0.052(2) -0.0100(17) -0.0259(19) -0.0027(15)
C35 0.054(2) 0.0444(18) 0.050(2) 0.0071(16) -0.0264(17) -0.0157(15)
C36 0.057(2) 0.0447(18) 0.0433(19) 0.0008(15) -0.0248(17) -0.0133(14)
C37 0.059(2) 0.053(2) 0.062(2) 0.0093(18) -0.0262(19) -0.0112(18)
C38 0.079(3) 0.048(2) 0.070(3) 0.007(2) -0.037(2) -0.0068(18)
C39 0.075(3) 0.062(2) 0.058(2) -0.006(2) -0.027(2) -0.0074(18)
C40 0.062(2) 0.050(2) 0.053(2) 0.0082(17) -0.0256(19) -0.0136(16)
N1 0.061(2) 0.078(2) 0.074(2) 0.0183(17) -0.0294(18) -0.0337(18)
N2 0.0522(17) 0.0555(17) 0.0503(18) 0.0062(14) -0.0181(14) -0.0168(14)
N3 0.0519(17) 0.0600(18) 0.0489(18) 0.0058(15) -0.0190(15) -0.0148(14)
N4 0.061(2) 0.083(2) 0.067(2) 0.0175(18) -0.0082(19) -0.0046(18)
N5 0.057(2) 0.072(2) 0.066(2) 0.0097(17) -0.0089(17) 0.0003(17)
N6 0.074(2) 0.073(2) 0.075(2) 0.0214(19) -0.0280(19) -0.0305(19)
N7 0.112(3) 0.062(2) 0.076(2) -0.022(2) -0.039(2) -0.0089(18)
N8 0.0549(17) 0.0446(15) 0.0557(18) 0.0006(13) -0.0225(15) -0.0089(13)
N9 0.0531(17) 0.0520(16) 0.0482(17) 0.0003(14) -0.0219(15) -0.0105(13)
N10 0.0548(18) 0.072(2) 0.0533(18) 0.0049(16) -0.0218(15) -0.0122(16)
N11 0.0589(19) 0.0517(17) 0.0562(19) 0.0051(14) -0.0252(16) -0.0062(14)
N12 0.0614(19) 0.062(2) 0.058(2) -0.0027(16) -0.0157(17) -0.0101(16)

loop_
_atom_type_symbol
_atom_type_description
_atom_type_scat_dispersion_real
_atom_type_scat_dispersion_imag
_atom_type_scat_source
C C 0.0033 0.0016 'International Tables Vol C Tables 4.2.6.8 and 6.1.1.4'
H H 0.0000 0.0000 'International Tables Vol C Tables 4.2.6.8 and 6.1.1.4'
N N 0.0061 0.0033 'International Tables Vol C Tables 4.2.6.8 and 6.1.1.4'

loop_
_geom_angle_atom_site_label_1
_geom_angle_atom_site_label_2
_geom_angle_atom_site_label_3
_geom_angle
N1 C1 C2 176.0(3)
C3 C2 C7 120.7(3)
C3 C2 C1 118.2(3)
C7 C2 C1 121.0(3)
C4 C3 C2 120.9(4)
C4 C3 H3 119.6
C2 C3 H3 119.6
C3 C4 C5 119.6(4)
C3 C4 H4 120.2
C5 C4 H4 120.2
C6 C5 C4 119.9(4)
C6 C5 H5 120.0
C4 C5 H5 120.0
C5 C6 C7 121.9(4)
C5 C6 H6 119.0
C7 C6 H6 119.0
C6 C7 C2 116.9(3)
C6 C7 C8 121.5(3)
C2 C7 C8 121.7(3)
C13 C8 C9 118.1(3)
C13 C8 C7 121.8(3)
C9 C8 C7 120.1(3)
C10 C9 C8 120.9(3)
C10 C9 H9 119.6
C8 C9 H9 119.6
C11 C10 C9 121.1(3)
C11 C10 H10 119.4
C9 C10 H10 119.4
C10 C11 C12 118.0(3)
C10 C11 C14 120.7(3)
C12 C11 C14 121.3(3)
C13 C12 C11 121.1(3)
C13 C12 H12 119.5
C11 C12 H12 119.5
C8 C13 C12 120.8(3)
C8 C13 H13 119.6
C12 C13 H13 119.6
N3 C14 C11 113.6(3)
N3 C14 H14A 108.8
C11 C14 H14A 108.8
N3 C14 H14B 108.8
C11 C14 H14B 108.8
H14A C14 H14B 107.7
N2 C15 N5 111.6(3)
N2 C15 C16 125.2(3)
N5 C15 C16 123.2(3)
C20 C16 C17 117.4(3)
C20 C16 C15 121.5(3)
C17 C16 C15 121.1(3)
N6 C17 C16 124.4(4)
N6 C17 H17 117.8
C16 C17 H17 117.8
C19 C18 N6 123.2(4)
C19 C18 H18 118.4
N6 C18 H18 118.4
C18 C19 C20 119.2(4)
C18 C19 H19 120.4
C20 C19 H19 120.4
C19 C20 C16 119.3(4)
C19 C20 H20 120.3
C16 C20 H20 120.3
N7 C21 C22 179.6(4)
C27 C22 C23 121.6(3)
C27 C22 C21 121.3(3)
C23 C22 C21 117.0(3)
C24 C23 C22 118.5(3)
C24 C23 H23 120.7
C22 C23 H23 120.7
C25 C24 C23 120.6(4)
C25 C24 H24 119.7
C23 C24 H24 119.7
C24 C25 C26 120.9(4)
C24 C25 H25 119.5
C26 C25 H25 119.5
C25 C26 C27 120.6(3)
C25 C26 H26 119.7
C27 C26 H26 119.7
C26 C27 C22 117.7(3)
C26 C27 C28 119.4(3)
C22 C27 C28 122.9(3)
C33 C28 C29 118.4(3)
C33 C28 C27 120.8(3)
C29 C28 C27 120.7(3)
C30 C29 C28 120.1(3)
C30 C29 H29 119.9
C28 C29 H29 119.9
C31 C30 C29 121.1(3)
C31 C30 H30 119.5
C29 C30 H30 119.5
C30 C31 C32 118.7(3)
C30 C31 C34 121.1(3)
C32 C31 C34 120.1(3)
C33 C32 C31 120.3(3)
C33 C32 H32 119.9
C31 C32 H32 119.9
C32 C33 C28 121.3(3)
C32 C33 H33 119.3
C28 C33 H33 119.3
N9 C34 C31 109.9(3)
N9 C34 H34A 109.7
C31 C34 H34A 109.7
N9 C34 H34B 109.7
C31 C34 H34B 109.7
H34A C34 H34B 108.2
N8 C35 N11 112.3(3)
N8 C35 C36 124.8(3)
N11 C35 C36 122.9(3)
C37 C36 C40 117.6(3)
C37 C36 C35 121.4(3)
C40 C36 C35 121.0(3)
C38 C37 C36 119.0(3)
C38 C37 H37 120.5
C36 C37 H37 120.5
C39 C38 C37 118.8(3)
C39 C38 H38 120.6
C37 C38 H38 120.6
N12 C39 C38 123.7(4)
N12 C39 H39 118.1
C38 C39 H39 118.1
N12 C40 C36 124.7(3)
N12 C40 H40 117.7
C36 C40 H40 117.6
C15 N2 N3 102.3(3)
N4 N3 N2 113.4(3)
N4 N3 C14 122.7(3)
N2 N3 C14 123.8(3)
N5 N4 N3 106.7(3)
N4 N5 C15 106.0(3)
C17 N6 C18 116.4(4)
C35 N8 N9 102.1(3)
N8 N9 N10 113.6(3)
N8 N9 C34 123.2(3)
N10 N9 C34 122.8(3)
N11 N10 N9 106.5(3)
N10 N11 C35 105.6(3)
C40 N12 C39 116.1(3)

loop_
_geom_bond_atom_site_label_1
_geom_bond_atom_site_label_2
_geom_bond_distance
C1 N1 1.153(4)
C1 C2 1.437(5)
C2 C3 1.391(4)
C2 C7 1.407(4)
C3 C4 1.359(5)
C3 H3 0.9300
C4 C5 1.385(5)
C4 H4 0.9300
C5 C6 1.384(5)
C5 H5 0.9300
C6 C7 1.387(4)
C6 H6 0.9300
C7 C8 1.499(4)
C8 C13 1.381(4)
C8 C9 1.395(4)
C9 C10 1.391(4)
C9 H9 0.9300
C10 C11 1.377(4)
C10 H10 0.9300
C11 C12 1.395(4)
C11 C14 1.505(4)
C12 C13 1.391(4)
C12 H12 0.9300
C13 H13 0.9300
C14 N3 1.460(4)
C14 H14A 0.9700
C14 H14B 0.9700
C15 N2 1.324(4)
C15 N5 1.361(4)
C15 C16 1.469(5)
C16 C20 1.387(5)
C16 C17 1.387(5)
C17 N6 1.329(4)
C17 H17 0.9300
C18 C19 1.361(6)
C18 N6 1.364(5)
C18 H18 0.9300
C19 C20 1.379(5)
C19 H19 0.9300
C20 H20 0.9300
C21 N7 1.122(4)
C21 C22 1.448(5)
C22 C27 1.394(4)
C22 C23 1.404(5)
C23 C24 1.379(5)
C23 H23 0.9300
C24 C25 1.364(5)
C24 H24 0.9300
C25 C26 1.382(5)
C25 H25 0.9300
C26 C27 1.392(4)
C26 H26 0.9300
C27 C28 1.501(4)
C28 C33 1.391(4)
C28 C29 1.402(4)
C29 C30 1.391(4)
C29 H29 0.9300
C30 C31 1.385(4)
C30 H30 0.9300
C31 C32 1.400(4)
C31 C34 1.513(4)
C32 C33 1.382(4)
C32 H32 0.9300
C33 H33 0.9300
C34 N9 1.465(4)
C34 H34A 0.9700
C34 H34B 0.9700
C35 N8 1.324(4)
C35 N11 1.366(4)
C35 C36 1.462(5)
C36 C37 1.385(4)
C36 C40 1.390(5)
C37 C38 1.376(5)
C37 H37 0.9300
C38 C39 1.376(5)
C38 H38 0.9300
C39 N12 1.346(4)
C39 H39 0.9300
C40 N12 1.326(4)
C40 H40 0.9300
N2 N3 1.323(3)
N3 N4 1.319(4)
N4 N5 1.308(4)
N8 N9 1.326(4)
N9 N10 1.330(4)
N10 N11 1.316(4)

loop_
_cod_related_entry_id
_cod_related_entry_database
_cod_related_entry_code
1 ChemSpider 24740250
